data_4112801
loop_
_publ_author_name
'Trevor L. Dzwiniel'
'Jeffrey M. Stryker'

_publ_contact_author_address
; Department of Chemistry
  University of Alberta
  Edmonton, Alberta T6G 2G2
  Canada
;
_publ_contact_author_email jeff.stryker@ualberta.ca
_publ_contact_author_fax 1(780)4928231
_publ_contact_author_name 'Dr. Jeffrey M. Stryker'
_publ_contact_author_phone 1(780)4923981
_publ_section_title
;
 Cobalt-Mediated Two-Carbon Ring Expansion of Five-Membered Rings.
 Electrophilic Carbon-Carbon Bond Activation in the Synthesis of
 Seven-Membered Rings
;
_journal_name_full 'Journal of the American Chemical Society'
_journal_page_first 9184
_journal_page_last 9185
_journal_paper_doi 10.1021/ja047852+
_journal_volume 126
_journal_year 2004
_chemical_formula_moiety 'C22 H38 Co Si2, C H Cl3, B F4'
_chemical_formula_sum 'C23 H39 B Cl3 Co F4 Si2'
_chemical_formula_weight 623.81
_space_group_IT_number 2
_symmetry_cell_setting triclinic
_symmetry_space_group_name_Hall '-P 1'
_symmetry_space_group_name_H-M 'P -1'
_atom_sites_solution_hydrogens geom
_atom_sites_solution_primary direct
_atom_sites_solution_secondary difmap
_audit_creation_method 'manual editing of SHELXL template'
_cell_angle_alpha 92.638(13)
_cell_angle_beta 96.004(12)
_cell_angle_gamma 95.300(13)
_cell_formula_units_Z 2
_cell_length_a 10.0706(15)
_cell_length_b 11.0942(19)
_cell_length_c 13.396(2)
_cell_measurement_reflns_used 36
_cell_measurement_temperature 213(2)
_cell_measurement_theta_max 12.34
_cell_measurement_theta_min 10.14
_cell_volume 1479.8(4)
_computing_cell_refinement 'Siemens XSCANS (Siemens, 1994)'
_computing_data_collection 'Siemens XSCANS (Siemens, 1994)'
_computing_data_reduction 'Siemens XSCANS (Siemens, 1994)'
_computing_molecular_graphics 'Siemens SHELXTL (Siemens, 1996)'
_computing_publication_material 'Siemens SHELXTL (Siemens, 1996)'
_computing_structure_refinement 'SHELXL-97 (Sheldrick, 1997)'
_computing_structure_solution 'SHELXS-86 (Sheldrick, 1990)'
_diffrn_ambient_temperature 213(2)
_diffrn_measured_fraction_theta_full 1.000
_diffrn_measured_fraction_theta_max 1.000
_diffrn_measurement_device_type 'Siemens P4/RA'
_diffrn_measurement_method '2\q/\w scans'
_diffrn_radiation_monochromator graphite
_diffrn_radiation_source 'fine-focus rotating anode'
_diffrn_radiation_type MoK\a
_diffrn_radiation_wavelength 0.71073
_diffrn_reflns_av_R_equivalents 0.0450
_diffrn_reflns_av_sigmaI/netI 0.1267
_diffrn_reflns_limit_h_max 11
_diffrn_reflns_limit_h_min 0
_diffrn_reflns_limit_k_max 13
_diffrn_reflns_limit_k_min -13
_diffrn_reflns_limit_l_max 15
_diffrn_reflns_limit_l_min -15
_diffrn_reflns_number 5511
_diffrn_reflns_theta_full 25.00
_diffrn_reflns_theta_max 25.00
_diffrn_reflns_theta_min 1.53
_diffrn_standards_decay_% <1%
_diffrn_standards_interval_count 297
_diffrn_standards_number 3
_exptl_absorpt_coefficient_mu 0.968
_exptl_absorpt_correction_T_max 0.9442
_exptl_absorpt_correction_T_min 0.6179
_exptl_absorpt_correction_type integration
_exptl_absorpt_process_details 'Siemens SHELXTL (Siemens, 1994)'
_exptl_crystal_colour orange
_exptl_crystal_density_diffrn 1.400
_exptl_crystal_description plate
_exptl_crystal_F_000 648
_exptl_crystal_size_max 0.55
_exptl_crystal_size_mid 0.06
_exptl_crystal_size_min 0.06
_refine_diff_density_max 0.517
_refine_diff_density_min -0.449
_refine_diff_density_rms 0.090
_refine_ls_extinction_method none
_refine_ls_goodness_of_fit_ref 1.016
_refine_ls_hydrogen_treatment constr
_refine_ls_matrix_type full
_refine_ls_number_parameters 307
_refine_ls_number_reflns 5186
_refine_ls_number_restraints 0
_refine_ls_restrained_S_all 1.016
_refine_ls_R_factor_all 0.1392
_refine_ls_R_factor_gt 0.0695
_refine_ls_shift/su_max 0.000
_refine_ls_shift/su_mean 0.000
_refine_ls_structure_factor_coef Fsqd
_refine_ls_weighting_details 'calc w=1/[\s^2^(Fo^2^)+(0.0296P)^2^+1.4394P] where P=(Fo^2^+2Fc^2^)/3'
_refine_ls_weighting_scheme calc
_refine_ls_wR_factor_gt 0.1071
_refine_ls_wR_factor_ref 0.1296
_reflns_number_gt 3047
_reflns_number_total 5186
_reflns_threshold_expression I>2\s(I)
_cod_data_source_file ja0478522Bsi20040614_121939_2.cif
_cod_data_source_block compound(6c)
_cod_database_code 4112801

loop_
_symmetry_equiv_pos_as_xyz
'x, y, z'
'-x, -y, -z'

loop_
_atom_site_label
_atom_site_type_symbol
_atom_site_fract_x
_atom_site_fract_y
_atom_site_fract_z
_atom_site_U_iso_or_equiv
_atom_site_adp_type
_atom_site_occupancy
_atom_site_symmetry_multiplicity
_atom_site_calc_flag
_atom_site_refinement_flags
Co Co 0.20994(8) 0.35306(7) 0.30654(6) 0.0247(2) Uani 1 1 d .
Si1 Si 0.40346(18) 0.60246(15) 0.21911(13) 0.0327(4) Uani 1 1 d .
Si2 Si 0.01992(18) 0.59107(16) 0.18749(13) 0.0332(4) Uani 1 1 d .
C1 C 0.3310(6) 0.3506(5) 0.1894(4) 0.0310(15) Uani 1 1 d .
H1 H 0.4284 0.3542 0.2110 0.037 Uiso 1 1 calc R
C2 C 0.2745(6) 0.4631(5) 0.1997(4) 0.0242(13) Uani 1 1 d .
C3 C 0.1304(6) 0.4573(5) 0.1920(4) 0.0261(14) Uani 1 1 d .
C4 C 0.0509(6) 0.3433(5) 0.2001(4) 0.0306(15) Uani 1 1 d .
H4 H -0.0360 0.3514 0.2268 0.037 Uiso 1 1 calc R
C5 C 0.0942(6) 0.2263(5) 0.2048(5) 0.0367(16) Uani 1 1 d .
H5 H 0.0334 0.1690 0.2374 0.044 Uiso 1 1 calc R
C6 C 0.1793(7) 0.1641(5) 0.1361(5) 0.0437(18) Uani 1 1 d .
H6A H 0.2248 0.1016 0.1715 0.052 Uiso 1 1 calc R
H6B H 0.1227 0.1252 0.0773 0.052 Uiso 1 1 calc R
C7 C 0.2801(7) 0.2571(6) 0.1036(4) 0.0443(18) Uani 1 1 d .
H7A H 0.2393 0.2980 0.0465 0.053 Uiso 1 1 calc R
H7B H 0.3558 0.2173 0.0815 0.053 Uiso 1 1 calc R
C10 C 0.3538(7) 0.7382(5) 0.2888(5) 0.0450(18) Uani 1 1 d .
H10A H 0.2715 0.7626 0.2550 0.054 Uiso 1 1 calc R
H10B H 0.4245 0.8041 0.2908 0.054 Uiso 1 1 calc R
H10C H 0.3397 0.7181 0.3569 0.054 Uiso 1 1 calc R
C11 C 0.5610(7) 0.5627(6) 0.2893(5) 0.056(2) Uani 1 1 d .
H11A H 0.5911 0.4923 0.2559 0.067 Uiso 1 1 calc R
H11B H 0.5447 0.5444 0.3573 0.067 Uiso 1 1 calc R
H11C H 0.6295 0.6305 0.2912 0.067 Uiso 1 1 calc R
C12 C 0.4408(7) 0.6381(6) 0.0891(5) 0.0488(19) Uani 1 1 d .
H12A H 0.3600 0.6592 0.0507 0.059 Uiso 1 1 calc R
H12B H 0.4720 0.5678 0.0565 0.059 Uiso 1 1 calc R
H12C H 0.5097 0.7058 0.0928 0.059 Uiso 1 1 calc R
C13 C 0.0811(7) 0.7046(6) 0.1003(5) 0.052(2) Uani 1 1 d .
H13A H 0.1698 0.7409 0.1269 0.062 Uiso 1 1 calc R
H13B H 0.0201 0.7672 0.0939 0.062 Uiso 1 1 calc R
H13C H 0.0853 0.6648 0.0349 0.062 Uiso 1 1 calc R
C14 C -0.1491(6) 0.5291(6) 0.1283(5) 0.055(2) Uani 1 1 d .
H14A H -0.1416 0.4924 0.0622 0.066 Uiso 1 1 calc R
H14B H -0.2070 0.5941 0.1219 0.066 Uiso 1 1 calc R
H14C H -0.1869 0.4683 0.1699 0.066 Uiso 1 1 calc R
C15 C -0.0003(7) 0.6599(5) 0.3133(4) 0.0411(17) Uani 1 1 d .
H15A H 0.0866 0.6932 0.3462 0.049 Uiso 1 1 calc R
H15B H -0.0391 0.5984 0.3538 0.049 Uiso 1 1 calc R
H15C H -0.0591 0.7242 0.3058 0.049 Uiso 1 1 calc R
C20 C 0.2475(6) 0.2411(5) 0.4249(4) 0.0248(13) Uani 1 1 d .
C21 C 0.1285(6) 0.3000(5) 0.4338(4) 0.0303(15) Uani 1 1 d .
H21 H 0.0375 0.2585 0.4355 0.036 Uiso 1 1 calc R
C22 C 0.1622(7) 0.4266(6) 0.4435(4) 0.0390(17) Uani 1 1 d .
H22 H 0.0993 0.4889 0.4521 0.047 Uiso 1 1 calc R
C23 C 0.3017(7) 0.4487(5) 0.4364(4) 0.0400(18) Uani 1 1 d .
H23 H 0.3542 0.5291 0.4401 0.048 Uiso 1 1 calc R
C24 C 0.3524(6) 0.3343(5) 0.4235(4) 0.0315(15) Uani 1 1 d .
H24 H 0.4473 0.3219 0.4171 0.038 Uiso 1 1 calc R
C25 C 0.2637(6) 0.1077(5) 0.4373(5) 0.0337(15) Uani 1 1 d .
C26 C 0.2814(8) 0.0956(6) 0.5518(5) 0.054(2) Uani 1 1 d .
H26A H 0.2924 0.0120 0.5660 0.065 Uiso 1 1 calc R
H26B H 0.2027 0.1202 0.5803 0.065 Uiso 1 1 calc R
H26C H 0.3601 0.1472 0.5812 0.065 Uiso 1 1 calc R
C27 C 0.1402(7) 0.0236(5) 0.3941(5) 0.0482(19) Uani 1 1 d .
H27A H 0.1568 -0.0600 0.4043 0.058 Uiso 1 1 calc R
H27B H 0.1220 0.0345 0.3227 0.058 Uiso 1 1 calc R
H27C H 0.0635 0.0428 0.4278 0.058 Uiso 1 1 calc R
C28 C 0.3875(7) 0.0708(6) 0.3920(5) 0.053(2) Uani 1 1 d .
H28A H 0.3954 -0.0146 0.4009 0.063 Uiso 1 1 calc R
H28B H 0.4667 0.1183 0.4254 0.063 Uiso 1 1 calc R
H28C H 0.3791 0.0852 0.3208 0.063 Uiso 1 1 calc R
F1 F -0.1761(4) 0.1819(3) 0.3622(3) 0.0546(11) Uani 1 1 d .
F2 F -0.3526(4) 0.2693(4) 0.2936(3) 0.0781(14) Uani 1 1 d .
F3 F -0.3080(5) 0.2789(4) 0.4592(3) 0.0825(15) Uani 1 1 d .
F4 F -0.1693(4) 0.3859(3) 0.3682(3) 0.0548(11) Uani 1 1 d .
B B -0.2522(8) 0.2797(7) 0.3711(6) 0.0388(19) Uani 1 1 d .
Cl1 Cl -0.2370(2) 0.1136(2) 0.06444(17) 0.0889(8) Uani 1 1 d .
Cl2 Cl -0.4623(3) -0.0139(2) 0.1391(2) 0.1004(9) Uani 1 1 d .
Cl3 Cl -0.2014(3) -0.0961(2) 0.17474(19) 0.1177(11) Uani 1 1 d .
C99 C -0.2909(7) 0.0302(6) 0.1614(5) 0.052(2) Uani 1 1 d .
H99 H -0.2736 0.0817 0.2246 0.063 Uiso 1 1 calc R

loop_
_atom_site_aniso_label
_atom_site_aniso_U_11
_atom_site_aniso_U_22
_atom_site_aniso_U_33
_atom_site_aniso_U_23
_atom_site_aniso_U_13
_atom_site_aniso_U_12
Co 0.0300(5) 0.0227(4) 0.0219(4) 0.0010(3) 0.0033(4) 0.0056(4)
Si1 0.0330(11) 0.0306(10) 0.0350(10) 0.0014(8) 0.0075(8) 0.0015(8)
Si2 0.0358(11) 0.0371(11) 0.0300(10) 0.0074(8) 0.0079(8) 0.0134(9)
C1 0.031(4) 0.038(4) 0.029(3) 0.006(3) 0.013(3) 0.013(3)
C2 0.030(4) 0.029(3) 0.015(3) 0.004(2) 0.007(3) 0.007(3)
C3 0.034(4) 0.029(3) 0.016(3) -0.002(2) 0.006(3) 0.005(3)
C4 0.030(4) 0.036(4) 0.024(3) 0.006(3) -0.005(3) 0.001(3)
C5 0.033(4) 0.034(4) 0.040(4) -0.006(3) -0.004(3) 0.000(3)
C6 0.061(5) 0.030(4) 0.039(4) -0.004(3) 0.001(4) 0.007(3)
C7 0.065(5) 0.040(4) 0.029(4) -0.004(3) 0.010(3) 0.010(4)
C10 0.054(5) 0.036(4) 0.042(4) -0.006(3) 0.006(4) -0.008(3)
C11 0.045(5) 0.056(5) 0.064(5) 0.004(4) 0.001(4) -0.002(4)
C12 0.051(5) 0.046(4) 0.050(5) 0.001(3) 0.018(4) -0.001(4)
C13 0.057(5) 0.056(5) 0.051(5) 0.024(4) 0.022(4) 0.020(4)
C14 0.052(5) 0.066(5) 0.052(5) 0.008(4) 0.002(4) 0.026(4)
C15 0.055(5) 0.036(4) 0.036(4) 0.002(3) 0.014(3) 0.018(3)
C20 0.029(3) 0.027(3) 0.018(3) 0.005(2) 0.001(3) 0.004(3)
C21 0.031(4) 0.038(4) 0.025(3) 0.014(3) 0.004(3) 0.010(3)
C22 0.061(5) 0.039(4) 0.021(3) 0.002(3) 0.011(3) 0.020(4)
C23 0.071(5) 0.019(3) 0.024(3) -0.005(3) -0.012(3) -0.003(3)
C24 0.031(4) 0.036(4) 0.026(3) 0.004(3) -0.002(3) 0.004(3)
C25 0.032(4) 0.027(3) 0.042(4) 0.009(3) 0.000(3) 0.008(3)
C26 0.089(6) 0.030(4) 0.043(4) 0.013(3) 0.003(4) 0.004(4)
C27 0.054(5) 0.029(4) 0.059(5) 0.011(3) 0.000(4) -0.006(3)
C28 0.056(5) 0.031(4) 0.072(5) 0.004(4) 0.001(4) 0.015(4)
F1 0.048(3) 0.035(2) 0.081(3) -0.008(2) 0.001(2) 0.0136(19)
F2 0.069(3) 0.064(3) 0.094(4) -0.016(3) -0.032(3) 0.021(2)
F3 0.106(4) 0.072(3) 0.072(3) -0.013(2) 0.049(3) -0.016(3)
F4 0.051(3) 0.034(2) 0.080(3) -0.001(2) 0.021(2) -0.0045(19)
B 0.036(5) 0.037(5) 0.041(5) -0.009(4) 0.005(4) 0.002(4)
Cl1 0.0908(18) 0.0969(18) 0.0742(16) 0.0375(14) 0.0007(13) -0.0239(14)
Cl2 0.0861(19) 0.0942(19) 0.119(2) -0.0010(16) 0.0330(16) -0.0233(15)
Cl3 0.187(3) 0.0950(19) 0.0808(18) 0.0090(15) 0.0002(19) 0.081(2)
C99 0.077(6) 0.039(4) 0.040(4) 0.001(3) 0.008(4) 0.001(4)

loop_
_atom_type_symbol
_atom_type_description
_atom_type_scat_dispersion_real
_atom_type_scat_dispersion_imag
_atom_type_scat_source
C C 0.0033 0.0016 'International Tables Vol C Tables 4.2.6.8 and 6.1.1.4'
H H 0.0000 0.0000 'International Tables Vol C Tables 4.2.6.8 and 6.1.1.4'
B B 0.0013 0.0007 'International Tables Vol C Tables 4.2.6.8 and 6.1.1.4'
F F 0.0171 0.0103 'International Tables Vol C Tables 4.2.6.8 and 6.1.1.4'
Si Si 0.0817 0.0704 'International Tables Vol C Tables 4.2.6.8 and 6.1.1.4'
Cl Cl 0.1484 0.1585 'International Tables Vol C Tables 4.2.6.8 and 6.1.1.4'
Co Co 0.3494 0.9721 'International Tables Vol C Tables 4.2.6.8 and 6.1.1.4'

loop_
_geom_angle_atom_site_label_1
_geom_angle_atom_site_label_2
_geom_angle_atom_site_label_3
_geom_angle
C4 Co C2 76.2(2)
C4 Co C24 169.2(2)
C2 Co C24 114.1(2)
C4 Co C21 104.2(2)
C2 Co C21 159.8(2)
C24 Co C21 67.3(2)
C4 Co C23 144.1(3)
C2 Co C23 100.4(2)
C24 Co C23 40.3(2)
C21 Co C23 67.1(3)
C4 Co C20 129.2(2)
C2 Co C20 151.2(2)
C24 Co C20 40.0(2)
C21 Co C20 40.4(2)
C23 Co C20 67.5(2)
C4 Co C1 87.2(2)
C2 Co C1 40.4(2)
C24 Co C1 98.8(2)
C21 Co C1 158.5(2)
C23 Co C1 113.7(3)
C20 Co C1 118.6(2)
C4 Co C5 40.0(2)
C2 Co C5 95.4(2)
C24 Co C5 132.1(2)
C21 Co C5 97.3(2)
C23 Co C5 164.1(3)
C20 Co C5 98.8(2)
C1 Co C5 79.5(2)
C4 Co C22 111.1(3)
C2 Co C22 120.7(2)
C24 Co C22 67.2(2)
C21 Co C22 39.7(2)
C23 Co C22 39.7(2)
C20 Co C22 67.3(2)
C1 Co C22 151.4(3)
C5 Co C22 128.7(3)
C4 Co C3 41.1(2)
C2 Co C3 40.6(2)
C24 Co C3 149.6(2)
C21 Co C3 129.0(2)
C23 Co C3 116.2(2)
C20 Co C3 168.1(2)
C1 Co C3 71.2(2)
C5 Co C3 75.6(2)
C22 Co C3 107.7(2)
C11 Si1 C10 106.3(3)
C11 Si1 C12 107.7(3)
C10 Si1 C12 111.4(3)
C11 Si1 C2 110.0(3)
C10 Si1 C2 116.8(3)
C12 Si1 C2 104.4(3)
C15 Si2 C14 107.6(3)
C15 Si2 C13 112.8(3)
C14 Si2 C13 105.1(3)
C15 Si2 C3 113.7(3)
C14 Si2 C3 106.7(3)
C13 Si2 C3 110.3(3)
C2 C1 C7 121.8(5)
C2 C1 Co 68.1(3)
C7 C1 Co 114.3(4)
C1 C2 C3 116.5(5)
C1 C2 Si1 114.5(4)
C3 C2 Si1 128.9(4)
C1 C2 Co 71.5(3)
C3 C2 Co 71.9(3)
Si1 C2 Co 127.6(3)
C2 C3 C4 120.5(5)
C2 C3 Si2 127.8(4)
C4 C3 Si2 111.3(4)
C2 C3 Co 67.5(3)
C4 C3 Co 66.5(3)
Si2 C3 Co 134.6(3)
C5 C4 C3 128.3(6)
C5 C4 Co 72.8(3)
C3 C4 Co 72.4(3)
C4 C5 C6 128.6(6)
C4 C5 Co 67.3(3)
C6 C5 Co 111.8(4)
C7 C6 C5 108.4(5)
C6 C7 C1 110.9(5)
C24 C20 C21 106.2(5)
C24 C20 C25 126.0(5)
C21 C20 C25 126.6(5)
C24 C20 Co 68.4(3)
C21 C20 Co 68.7(3)
C25 C20 Co 137.1(4)
C22 C21 C20 109.2(5)
C22 C21 Co 71.6(3)
C20 C21 Co 70.9(3)
C21 C22 C23 107.7(5)
C21 C22 Co 68.6(3)
C23 C22 Co 69.6(3)
C22 C23 C24 107.4(6)
C22 C23 Co 70.7(3)
C24 C23 Co 68.5(3)
C20 C24 C23 109.4(5)
C20 C24 Co 71.6(3)
C23 C24 Co 71.2(3)
C20 C25 C28 111.2(5)
C20 C25 C27 113.5(5)
C28 C25 C27 110.0(5)
C20 C25 C26 104.5(5)
C28 C25 C26 109.9(5)
C27 C25 C26 107.6(5)
F3 B F2 108.7(6)
F3 B F4 109.7(6)
F2 B F4 111.1(6)
F3 B F1 110.4(6)
F2 B F1 108.4(6)
F4 B F1 108.6(6)
Cl1 C99 Cl3 109.8(4)
Cl1 C99 Cl2 110.6(4)
Cl3 C99 Cl2 110.5(4)

loop_
_geom_bond_atom_site_label_1
_geom_bond_atom_site_label_2
_geom_bond_distance
Co C4 2.021(5)
Co C2 2.042(5)
Co C24 2.042(6)
Co C21 2.054(5)
Co C23 2.078(6)
Co C20 2.084(5)
Co C1 2.086(5)
Co C5 2.094(6)
Co C22 2.094(6)
Co C3 2.100(5)
Si1 C11 1.858(7)
Si1 C10 1.870(6)
Si1 C12 1.871(6)
Si1 C2 1.915(6)
Si2 C15 1.857(6)
Si2 C14 1.857(7)
Si2 C13 1.863(6)
Si2 C3 1.935(6)
C1 C2 1.425(7)
C1 C7 1.526(8)
C2 C3 1.439(7)
C3 C4 1.448(8)
C4 C5 1.408(8)
C5 C6 1.507(8)
C6 C7 1.492(8)
C20 C24 1.411(8)
C20 C21 1.429(7)
C20 C25 1.519(7)
C21 C22 1.411(8)
C22 C23 1.418(9)
C23 C24 1.421(8)
C25 C28 1.523(8)
C25 C27 1.529(8)
C25 C26 1.538(8)
F1 B 1.393(8)
F2 B 1.365(8)
F3 B 1.359(8)
F4 B 1.384(8)
Cl1 C99 1.733(7)
Cl2 C99 1.741(7)
Cl3 C99 1.740(7)

loop_
_geom_torsion_atom_site_label_1
_geom_torsion_atom_site_label_2
_geom_torsion_atom_site_label_3
_geom_torsion_atom_site_label_4
_geom_torsion
C4 Co C1 C2 71.9(4)
C24 Co C1 C2 -117.1(4)
C21 Co C1 C2 -165.2(6)
C23 Co C1 C2 -77.9(4)
C20 Co C1 C2 -154.1(3)
C5 Co C1 C2 111.4(4)
C22 Co C1 C2 -59.5(6)
C3 Co C1 C2 33.2(3)
C4 Co C1 C7 -44.3(4)
C2 Co C1 C7 -116.2(6)
C24 Co C1 C7 126.7(4)
C21 Co C1 C7 78.6(8)
C23 Co C1 C7 165.9(4)
C20 Co C1 C7 89.7(5)
C5 Co C1 C7 -4.8(4)
C22 Co C1 C7 -175.7(5)
C3 Co C1 C7 -83.0(4)
C7 C1 C2 C3 48.1(7)
Co C1 C2 C3 -57.7(4)
C7 C1 C2 Si1 -130.5(5)
Co C1 C2 Si1 123.7(3)
C7 C1 C2 Co 105.8(5)
C11 Si1 C2 C1 -31.9(5)
C10 Si1 C2 C1 -153.1(4)
C12 Si1 C2 C1 83.4(4)
C11 Si1 C2 C3 149.7(5)
C10 Si1 C2 C3 28.5(6)
C12 Si1 C2 C3 -95.0(5)
C11 Si1 C2 Co 52.9(4)
C10 Si1 C2 Co -68.2(4)
C12 Si1 C2 Co 168.3(4)
C4 Co C2 C1 -102.2(4)
C24 Co C2 C1 74.5(4)
C21 Co C2 C1 164.2(6)
C23 Co C2 C1 114.4(4)
C20 Co C2 C1 52.7(6)
C5 Co C2 C1 -66.8(4)
C22 Co C2 C1 151.3(4)
C3 Co C2 C1 -127.3(5)
C4 Co C2 C3 25.1(3)
C24 Co C2 C3 -158.2(3)
C21 Co C2 C3 -68.5(8)
C23 Co C2 C3 -118.3(3)
C20 Co C2 C3 180.0(4)
C1 Co C2 C3 127.3(5)
C5 Co C2 C3 60.4(3)
C22 Co C2 C3 -81.4(4)
C4 Co C2 Si1 150.7(4)
C24 Co C2 Si1 -32.6(4)
C21 Co C2 Si1 57.1(8)
C23 Co C2 Si1 7.3(4)
C20 Co C2 Si1 -54.4(6)
C1 Co C2 Si1 -107.1(5)
C5 Co C2 Si1 -173.9(4)
C22 Co C2 Si1 44.2(5)
C3 Co C2 Si1 125.6(5)
C1 C2 C3 C4 15.6(8)
Si1 C2 C3 C4 -166.0(4)
Co C2 C3 C4 -41.9(5)
C1 C2 C3 Si2 -172.6(4)
Si1 C2 C3 Si2 5.7(7)
Co C2 C3 Si2 129.9(4)
C1 C2 C3 Co 57.5(4)
Si1 C2 C3 Co -124.1(4)
C15 Si2 C3 C2 -83.4(5)
C14 Si2 C3 C2 158.1(5)
C13 Si2 C3 C2 44.5(6)
C15 Si2 C3 C4 89.0(4)
C14 Si2 C3 C4 -29.5(5)
C13 Si2 C3 C4 -143.1(4)
C15 Si2 C3 Co 11.4(5)
C14 Si2 C3 Co -107.1(4)
C13 Si2 C3 Co 139.3(4)
C4 Co C3 C2 -141.2(5)
C24 Co C3 C2 41.9(6)
C21 Co C3 C2 155.6(3)
C23 Co C3 C2 74.8(4)
C20 Co C3 C2 -180.0(10)
C1 Co C3 C2 -33.0(3)
C5 Co C3 C2 -116.6(3)
C22 Co C3 C2 116.8(3)
C2 Co C3 C4 141.2(5)
C24 Co C3 C4 -176.9(4)
C21 Co C3 C4 -63.3(4)
C23 Co C3 C4 -144.1(4)
C20 Co C3 C4 -38.8(12)
C1 Co C3 C4 108.2(4)
C5 Co C3 C4 24.5(3)
C22 Co C3 C4 -102.0(4)
C4 Co C3 Si2 97.3(5)
C2 Co C3 Si2 -121.5(6)
C24 Co C3 Si2 -79.6(6)
C21 Co C3 Si2 34.1(6)
C23 Co C3 Si2 -46.7(5)
C20 Co C3 Si2 58.5(12)
C1 Co C3 Si2 -154.5(5)
C5 Co C3 Si2 121.9(5)
C22 Co C3 Si2 -4.7(5)
C2 C3 C4 C5 -7.4(9)
Si2 C3 C4 C5 179.6(5)
Co C3 C4 C5 -49.6(6)
C2 C3 C4 Co 42.3(5)
Si2 C3 C4 Co -130.8(3)
C2 Co C4 C5 116.4(4)
C24 Co C4 C5 -47.1(15)
C21 Co C4 C5 -84.4(4)
C23 Co C4 C5 -154.8(4)
C20 Co C4 C5 -48.3(5)
C1 Co C4 C5 77.0(4)
C22 Co C4 C5 -125.6(4)
C3 Co C4 C5 141.3(5)
C2 Co C4 C3 -24.9(3)
C24 Co C4 C3 171.6(12)
C21 Co C4 C3 134.3(3)
C23 Co C4 C3 63.9(5)
C20 Co C4 C3 170.4(3)
C1 Co C4 C3 -64.2(3)
C5 Co C4 C3 -141.3(5)
C22 Co C4 C3 93.1(4)
C3 C4 C5 C6 -50.9(9)
Co C4 C5 C6 -100.4(6)
C3 C4 C5 Co 49.5(5)
C2 Co C5 C4 -60.9(4)
C24 Co C5 C4 169.3(4)
C21 Co C5 C4 103.4(4)
C23 Co C5 C4 114.5(9)
C20 Co C5 C4 144.2(4)
C1 Co C5 C4 -98.2(4)
C22 Co C5 C4 76.3(5)
C3 Co C5 C4 -25.1(4)
C4 Co C5 C6 124.1(6)
C2 Co C5 C6 63.2(5)
C24 Co C5 C6 -66.5(6)
C21 Co C5 C6 -132.5(4)
C23 Co C5 C6 -121.4(9)
C20 Co C5 C6 -91.7(4)
C1 Co C5 C6 25.9(4)
C22 Co C5 C6 -159.6(4)
C3 Co C5 C6 99.0(5)
C4 C5 C6 C7 35.3(9)
Co C5 C6 C7 -42.3(6)
C5 C6 C7 C1 37.6(7)
C2 C1 C7 C6 -95.6(7)
Co C1 C7 C6 -17.2(7)
C4 Co C20 C24 179.7(4)
C2 Co C20 C24 31.8(6)
C21 Co C20 C24 -118.5(5)
C23 Co C20 C24 -37.8(4)
C1 Co C20 C24 67.8(4)
C5 Co C20 C24 150.6(4)
C22 Co C20 C24 -81.0(4)
C3 Co C20 C24 -148.2(10)
C4 Co C20 C21 -61.9(4)
C2 Co C20 C21 150.3(4)
C24 Co C20 C21 118.5(5)
C23 Co C20 C21 80.6(4)
C1 Co C20 C21 -173.8(3)
C5 Co C20 C21 -90.9(4)
C22 Co C20 C21 37.4(4)
C3 Co C20 C21 -29.7(12)
C4 Co C20 C25 59.5(7)
C2 Co C20 C25 -88.4(7)
C24 Co C20 C25 -120.2(7)
C21 Co C20 C25 121.4(7)
C23 Co C20 C25 -158.0(7)
C1 Co C20 C25 -52.4(7)
C5 Co C20 C25 30.4(6)
C22 Co C20 C25 158.8(7)
C3 Co C20 C25 91.6(12)
C24 C20 C21 C22 -3.4(6)
C25 C20 C21 C22 164.7(5)
Co C20 C21 C22 -61.7(4)
C24 C20 C21 Co 58.4(4)
C25 C20 C21 Co -133.6(6)
C4 Co C21 C22 -106.0(4)
C2 Co C21 C22 -17.5(8)
C24 Co C21 C22 81.0(4)
C23 Co C21 C22 37.1(4)
C20 Co C21 C22 118.8(5)
C1 Co C21 C22 133.8(6)
C5 Co C21 C22 -146.2(4)
C3 Co C21 C22 -68.8(5)
C4 Co C21 C20 135.2(3)
C2 Co C21 C20 -136.3(6)
C24 Co C21 C20 -37.7(3)
C23 Co C21 C20 -81.7(4)
C1 Co C21 C20 15.0(8)
C5 Co C21 C20 95.1(4)
C22 Co C21 C20 -118.8(5)
C3 Co C21 C20 172.5(3)
C20 C21 C22 C23 2.5(6)
Co C21 C22 C23 -58.8(4)
C20 C21 C22 Co 61.3(4)
C4 Co C22 C21 87.0(4)
C2 Co C22 C21 173.1(3)
C24 Co C22 C21 -81.5(4)
C23 Co C22 C21 -119.6(5)
C20 Co C22 C21 -38.0(3)
C1 Co C22 C21 -146.5(4)
C5 Co C22 C21 45.0(5)
C3 Co C22 C21 130.5(4)
C4 Co C22 C23 -153.4(3)
C2 Co C22 C23 -67.3(4)
C24 Co C22 C23 38.1(3)
C21 Co C22 C23 119.6(5)
C20 Co C22 C23 81.6(4)
C1 Co C22 C23 -26.9(7)
C5 Co C22 C23 164.6(4)
C3 Co C22 C23 -109.9(4)
C21 C22 C23 C24 -0.7(6)
Co C22 C23 C24 -58.9(4)
C21 C22 C23 Co 58.2(4)
C4 Co C23 C22 45.4(6)
C2 Co C23 C22 126.2(4)
C24 Co C23 C22 -118.6(5)
C21 Co C23 C22 -37.1(3)
C20 Co C23 C22 -81.1(4)
C1 Co C23 C22 166.3(3)
C5 Co C23 C22 -49.1(11)
C3 Co C23 C22 86.5(4)
C4 Co C23 C24 164.0(4)
C2 Co C23 C24 -115.2(4)
C21 Co C23 C24 81.5(4)
C20 Co C23 C24 37.5(3)
C1 Co C23 C24 -75.1(4)
C5 Co C23 C24 69.5(11)
C22 Co C23 C24 118.6(5)
C3 Co C23 C24 -154.9(3)
C21 C20 C24 C23 2.9(6)
C25 C20 C24 C23 -165.2(5)
Co C20 C24 C23 61.5(4)
C21 C20 C24 Co -58.5(4)
C25 C20 C24 Co 133.3(6)
C22 C23 C24 C20 -1.5(6)
Co C23 C24 C20 -61.7(4)
C22 C23 C24 Co 60.3(4)
C4 Co C24 C20 -1.4(15)
C2 Co C24 C20 -163.9(3)
C21 Co C24 C20 38.1(3)
C23 Co C24 C20 118.9(5)
C1 Co C24 C20 -124.7(3)
C5 Co C24 C20 -40.8(5)
C22 Co C24 C20 81.4(4)
C3 Co C24 C20 167.7(4)
C4 Co C24 C23 -120.3(13)
C2 Co C24 C23 77.2(4)
C21 Co C24 C23 -80.8(4)
C20 Co C24 C23 -118.9(5)
C1 Co C24 C23 116.4(4)
C5 Co C24 C23 -159.7(4)
C22 Co C24 C23 -37.5(4)
C3 Co C24 C23 48.8(6)
C24 C20 C25 C28 -31.6(8)
C21 C20 C25 C28 162.6(5)
Co C20 C25 C28 64.9(8)
C24 C20 C25 C27 -156.2(6)
C21 C20 C25 C27 38.0(8)
Co C20 C25 C27 -59.7(8)
C24 C20 C25 C26 86.9(7)
C21 C20 C25 C26 -78.9(7)
Co C20 C25 C26 -176.6(5)
